data_7033244
loop_
_publ_author_name
'Dahcheh, Fatme'
'Stephan, Douglas W.'

_publ_section_title
;
 Bis-mixed-carbene ruthenium-thiolate-alkylidene complexes: synthesis and
 olefin metathesis activity.
;
_journal_issue 4
_journal_name_full 'Dalton transactions (Cambridge, England : 2003)'
_journal_page_first 1724
_journal_page_last 1733
_journal_paper_doi 10.1039/c4dt03137g
_journal_volume 44
_journal_year 2015
_chemical_formula_sum 'C40 H55 Cl N4 O2 Ru S'
_chemical_formula_weight 792.46
_space_group_IT_number 61
_symmetry_cell_setting orthorhombic
_symmetry_space_group_name_Hall '-P 2ac 2ab'
_symmetry_space_group_name_H-M 'P b c a'
_atom_sites_solution_hydrogens geom
_atom_sites_solution_primary direct
_atom_sites_solution_secondary difmap
_audit_creation_method SHELXL-97
_audit_update_record
;
2014-10-07 deposited with the CCDC.
2014-11-24 downloaded from the CCDC.
;
_cell_angle_alpha 90.00
_cell_angle_beta 90.00
_cell_angle_gamma 90.00
_cell_formula_units_Z 8
_cell_length_a 25.5160(18)
_cell_length_b 8.8783(6)
_cell_length_c 38.627(3)
_cell_measurement_reflns_used 9939
_cell_measurement_temperature 150(2)
_cell_measurement_theta_max 27.39
_cell_measurement_theta_min 2.25
_cell_volume 8750.5(11)
_computing_cell_refinement 'Bruker SAINT'
_computing_data_collection 'Bruker APEX2'
_computing_data_reduction 'Bruker SAINT'
_computing_molecular_graphics 'Bruker SHELXTL'
_computing_publication_material 'Bruker SHELXTL'
_computing_structure_refinement 'SHELXL-97 (Sheldrick, 1997)'
_computing_structure_solution 'SHELXS-97 (Sheldrick, 1990)'
_diffrn_ambient_temperature 150(2)
_diffrn_measured_fraction_theta_full 0.999
_diffrn_measured_fraction_theta_max 0.999
_diffrn_measurement_device_type 'Bruker APEX-II CCD'
_diffrn_measurement_method '\f and \w scans'
_diffrn_radiation_monochromator graphite
_diffrn_radiation_source 'fine-focus sealed tube'
_diffrn_radiation_type MoK\a
_diffrn_radiation_wavelength 0.71073
_diffrn_reflns_av_R_equivalents 0.1370
_diffrn_reflns_av_sigmaI/netI 0.0942
_diffrn_reflns_limit_h_max 30
_diffrn_reflns_limit_h_min -30
_diffrn_reflns_limit_k_max 10
_diffrn_reflns_limit_k_min -9
_diffrn_reflns_limit_l_max 45
_diffrn_reflns_limit_l_min -45
_diffrn_reflns_number 109961
_diffrn_reflns_theta_full 25.00
_diffrn_reflns_theta_max 25.00
_diffrn_reflns_theta_min 1.60
_diffrn_standards_number 0
_exptl_absorpt_coefficient_mu 0.502
_exptl_absorpt_correction_T_max 0.9851
_exptl_absorpt_correction_T_min 0.8848
_exptl_absorpt_correction_type multi-scan
_exptl_absorpt_process_details sadabs
_exptl_crystal_colour red
_exptl_crystal_density_diffrn 1.203
_exptl_crystal_density_method 'not measured'
_exptl_crystal_description plate
_exptl_crystal_F_000 3328
_exptl_crystal_size_max 0.25
_exptl_crystal_size_mid 0.10
_exptl_crystal_size_min 0.03
_platon_squeeze_details
;PROBLEM: VERY LARGE Solvent Accessible VOID(S) in Structure   ! 
RESPONSE: During the 
refinement of the structure, electron density peaks were located 
that were believed to be highly disordered 
solvent molecules (possibly pentane). Attempts 
made to model the solvent molecule were not successful. 
The SQUEEZE option in PLATON (Spek, 2009) indicated there was a 
large solvent cavity 921.1 Ang^3. In the final cycles of refinement, 
this contribution (325) to the 
electron density was removed from the observed data. The 
density, the F(000) value, the molecular weight and the formula are 
given without taking into account the results obtained with the 
SQUEEZE option PLATON (Spek, 2009). Similar treatments of disordered 
solvent molecules were carried out by St\"ahler et al. (2001), 
Cox et al. (2003), Mohamed et al. (2003) and Athimoolam et al. (2005). 
References: 
  
Spek, A. L. (2009). Acta Cryst. D65, 148--155.
  
Athimoolam, S., Kumar, J., Ramakrishnan, V. & Rajaram, R.K. (2005). 
Acta Cryst. E61, m2014-m2017. 
  
Cox, J.P., Kumarasammy, Y., Nahar, L., Sarkar D.S. & Shoeb, M. 
(2003). Acta Cryst. E59, o975-o977. 
  
Mohamed, A.A., Krause Bauer, A.J., Bruce, E.A. & Bruce M.R.M. 
(2003). Acta Cryst. C59, m84-m86. 
  
Stahler, R., Nather, C. & Bensch, W. (2001). Acta Cryst. 
C57, 26-27.
;
_refine_diff_density_max 0.490
_refine_diff_density_min -0.660
_refine_diff_density_rms 0.086
_refine_ls_extinction_method none
_refine_ls_goodness_of_fit_ref 1.082
_refine_ls_hydrogen_treatment constr
_refine_ls_matrix_type full
_refine_ls_number_parameters 439
_refine_ls_number_reflns 7699
_refine_ls_number_restraints 0
_refine_ls_restrained_S_all 1.082
_refine_ls_R_factor_all 0.1231
_refine_ls_R_factor_gt 0.0655
_refine_ls_shift/su_max 0.001
_refine_ls_shift/su_mean 0.000
_refine_ls_structure_factor_coef Fsqd
_refine_ls_weighting_details 'calc w=1/[\s^2^(Fo^2^)+(0.0591P)^2^+6.6945P] where P=(Fo^2^+2Fc^2^)/3'
_refine_ls_weighting_scheme calc
_refine_ls_wR_factor_gt 0.1240
_refine_ls_wR_factor_ref 0.1399
_reflns_number_gt 5084
_reflns_number_total 7699
_reflns_threshold_expression >2sigma(I)
_cod_data_source_file c4dt03137g2.cif
_cod_data_source_block Compound6
_cod_depositor_comments
;
The following automatic conversions were performed:

'_symmetry_cell_setting' value 'Orthorhombic' changed to
'orthorhombic' according to
/usr/data/users/saulius/crontab/automatic-downloads/rss-feeds/RSC/lib/dictionaries/cif_core.dic
dictionary named 'cif_core.dic' version 2.4.2 from 2011-04-26.

Automatic conversion script
Id: cif_fix_values 2935 2014-11-11 08:27:57Z andrius 

 Adding full bibliography for 7033240--7033244.cif.
;
_cod_original_cell_volume 8750.6(11)
_cod_original_sg_symbol_H-M Pbca
_cod_database_code 7033244

loop_
_symmetry_equiv_pos_as_xyz
'x, y, z'
'x+1/2, -y+1/2, -z'
'-x, y+1/2, -z+1/2'
'-x+1/2, -y, z+1/2'
'-x, -y, -z'
'-x-1/2, y-1/2, z'
'x, -y-1/2, z-1/2'
'x-1/2, y, -z-1/2'

loop_
_atom_site_label
_atom_site_type_symbol
_atom_site_fract_x
_atom_site_fract_y
_atom_site_fract_z
_atom_site_U_iso_or_equiv
_atom_site_adp_type
_atom_site_occupancy
_atom_site_symmetry_multiplicity
_atom_site_calc_flag
_atom_site_refinement_flags
_atom_site_disorder_assembly
_atom_site_disorder_group
Ru1 Ru 0.569250(15) 0.78392(5) 0.154694(11) 0.02021(14) Uani 1 1 d . . .
Cl1 Cl 0.51440(5) 0.94157(15) 0.19288(4) 0.0284(3) Uani 1 1 d . . .
S1 S 0.61911(5) 0.62618(15) 0.11790(4) 0.0276(3) Uani 1 1 d . . .
O1 O 0.70647(14) 1.1464(4) 0.09723(11) 0.0471(12) Uani 1 1 d . . .
O2 O 0.3724(5) 1.020(2) 0.1184(3) 0.032(4) Uiso 0.42(4) 1 d P A 1
N1 N 0.57404(17) 0.9932(5) 0.08781(11) 0.0255(11) Uani 1 1 d . A .
N2 N 0.49546(16) 0.9344(5) 0.10217(11) 0.0251(11) Uani 1 1 d . . .
N3 N 0.53368(14) 0.4925(4) 0.18690(11) 0.0212(10) Uani 1 1 d . . .
N4 N 0.60863(15) 0.5520(4) 0.20959(11) 0.0229(11) Uani 1 1 d . . .
C1 C 0.6298(2) 0.8729(6) 0.16811(14) 0.0252(13) Uani 1 1 d . . .
H1A H 0.6605 0.8303 0.1583 0.030 Uiso 1 1 calc R . .
C2 C 0.6396(2) 1.0019(6) 0.19203(15) 0.0341(15) Uani 1 1 d . . .
H2A H 0.6773 1.0220 0.1932 0.051 Uiso 1 1 calc R . .
H2B H 0.6265 0.9769 0.2152 0.051 Uiso 1 1 calc R . .
H2C H 0.6214 1.0916 0.1834 0.051 Uiso 1 1 calc R . .
C3 C 0.5460(2) 0.9207(6) 0.11260(14) 0.0242(13) Uani 1 1 d . A .
C4 C 0.5412(2) 1.0512(6) 0.06193(14) 0.0292(14) Uani 1 1 d . . .
C5 C 0.4924(2) 1.0130(6) 0.07090(14) 0.0278(14) Uani 1 1 d . A .
C6 C 0.5608(2) 1.1410(7) 0.03219(15) 0.0454(17) Uani 1 1 d . A .
H6A H 0.5312 1.1704 0.0175 0.068 Uiso 1 1 calc R . .
H6B H 0.5855 1.0804 0.0187 0.068 Uiso 1 1 calc R . .
H6C H 0.5785 1.2315 0.0408 0.068 Uiso 1 1 calc R . .
C7 C 0.4412(2) 1.0450(7) 0.05306(16) 0.0443(17) Uani 1 1 d . . .
H7A H 0.4479 1.1012 0.0317 0.066 Uiso 1 1 calc R A .
H7B H 0.4188 1.1048 0.0684 0.066 Uiso 1 1 calc R . .
H7C H 0.4237 0.9498 0.0475 0.066 Uiso 1 1 calc R . .
C8 C 0.63094(19) 1.0035(6) 0.08669(15) 0.0293(14) Uani 1 1 d . . .
H8A H 0.6430 0.9838 0.0627 0.035 Uiso 1 1 calc R A .
H8B H 0.6460 0.9245 0.1018 0.035 Uiso 1 1 calc R . .
C9 C 0.6512(2) 1.1554(6) 0.09819(15) 0.0331(14) Uani 1 1 d . A .
H9A H 0.6386 1.2355 0.0824 0.040 Uiso 1 1 calc R . .
H9B H 0.6390 1.1784 0.1219 0.040 Uiso 1 1 calc R . .
O2A O 0.3651(4) 0.970(2) 0.1224(3) 0.052(4) Uiso 0.58(4) 1 d P A 2
C10 C 0.7312(2) 1.2851(7) 0.10381(18) 0.0535(19) Uani 1 1 d . . .
H10A H 0.7693 1.2719 0.1028 0.080 Uiso 1 1 calc R . .
H10B H 0.7212 1.3211 0.1269 0.080 Uiso 1 1 calc R . .
H10C H 0.7203 1.3588 0.0863 0.080 Uiso 1 1 calc R . .
C11 C 0.4533(8) 0.860(2) 0.1161(6) 0.016(6) Uiso 0.42(4) 1 d P A 1
H11A H 0.4665 0.7739 0.1299 0.020 Uiso 0.42(4) 1 calc PR A 1
H11B H 0.4318 0.8191 0.0970 0.020 Uiso 0.42(4) 1 calc PR A 1
C11A C 0.4486(6) 0.8660(19) 0.1224(5) 0.026(6) Uiso 0.58(4) 1 d P A 2
H11C H 0.4279 0.8014 0.1066 0.031 Uiso 0.58(4) 1 calc PR A 2
H11D H 0.4622 0.8018 0.1413 0.031 Uiso 0.58(4) 1 calc PR A 2
C12 C 0.4134(10) 0.969(3) 0.1424(7) 0.027(8) Uiso 0.42(4) 1 d P A 1
H12A H 0.3985 0.9088 0.1616 0.032 Uiso 0.42(4) 1 calc PR A 1
H12B H 0.4329 1.0557 0.1522 0.032 Uiso 0.42(4) 1 calc PR A 1
C12A C 0.4161(8) 0.977(3) 0.1363(5) 0.037(7) Uiso 0.58(4) 1 d P A 2
H12C H 0.4314 1.0769 0.1315 0.044 Uiso 0.58(4) 1 calc PR A 2
H12D H 0.4143 0.9635 0.1617 0.044 Uiso 0.58(4) 1 calc PR A 2
C13 C 0.3377(8) 1.111(2) 0.1411(5) 0.036(6) Uiso 0.42(4) 1 d P A 1
H13A H 0.3092 1.1542 0.1273 0.054 Uiso 0.42(4) 1 calc PR A 1
H13B H 0.3581 1.1928 0.1517 0.054 Uiso 0.42(4) 1 calc PR A 1
H13C H 0.3230 1.0470 0.1593 0.054 Uiso 0.42(4) 1 calc PR A 1
C13A C 0.3298(8) 1.071(3) 0.1357(5) 0.074(7) Uiso 0.58(4) 1 d P A 2
H13D H 0.2957 1.0572 0.1245 0.112 Uiso 0.58(4) 1 calc PR A 2
H13E H 0.3423 1.1742 0.1314 0.112 Uiso 0.58(4) 1 calc PR A 2
H13F H 0.3263 1.0552 0.1606 0.112 Uiso 0.58(4) 1 calc PR A 2
C14 C 0.57066(19) 0.6012(5) 0.18799(13) 0.0201(12) Uani 1 1 d . . .
C15 C 0.5442(2) 0.3641(6) 0.21033(17) 0.0408(17) Uani 1 1 d . . .
H15A H 0.5444 0.2674 0.1976 0.049 Uiso 1 1 calc R . .
H15B H 0.5180 0.3589 0.2292 0.049 Uiso 1 1 calc R . .
C16 C 0.5981(2) 0.4020(6) 0.22415(15) 0.0300(14) Uani 1 1 d . . .
H16A H 0.5982 0.4048 0.2498 0.036 Uiso 1 1 calc R . .
H16B H 0.6245 0.3278 0.2162 0.036 Uiso 1 1 calc R . .
C17 C 0.48558(18) 0.4998(5) 0.16787(14) 0.0228(13) Uani 1 1 d . . .
C18 C 0.4815(2) 0.4245(6) 0.13610(15) 0.0311(14) Uani 1 1 d . . .
C19 C 0.4341(2) 0.4329(7) 0.11819(16) 0.0424(16) Uani 1 1 d . . .
H19A H 0.4313 0.3859 0.0962 0.051 Uiso 1 1 calc R . .
C20 C 0.3912(2) 0.5078(7) 0.13160(19) 0.0439(18) Uani 1 1 d . . .
C21 C 0.3953(2) 0.5705(6) 0.16384(17) 0.0369(16) Uani 1 1 d . . .
H21A H 0.3654 0.6179 0.1737 0.044 Uiso 1 1 calc R . .
C22 C 0.44130(18) 0.5672(6) 0.18251(14) 0.0242(13) Uani 1 1 d . . .
C23 C 0.5263(2) 0.3298(6) 0.12229(17) 0.0470(18) Uani 1 1 d . . .
H23A H 0.5563 0.3371 0.1380 0.071 Uiso 1 1 calc R . .
H23B H 0.5365 0.3666 0.0993 0.071 Uiso 1 1 calc R . .
H23C H 0.5151 0.2245 0.1206 0.071 Uiso 1 1 calc R . .
C24 C 0.3403(3) 0.5190(9) 0.1103(2) 0.083(3) Uani 1 1 d . . .
H24A H 0.3140 0.5753 0.1235 0.124 Uiso 1 1 calc R . .
H24B H 0.3271 0.4175 0.1054 0.124 Uiso 1 1 calc R . .
H24C H 0.3474 0.5712 0.0885 0.124 Uiso 1 1 calc R . .
C25 C 0.4426(2) 0.6310(6) 0.21874(15) 0.0385(16) Uani 1 1 d . . .
H25A H 0.4082 0.6730 0.2245 0.058 Uiso 1 1 calc R . .
H25B H 0.4691 0.7105 0.2201 0.058 Uiso 1 1 calc R . .
H25C H 0.4513 0.5507 0.2352 0.058 Uiso 1 1 calc R . .
C26 C 0.64958(18) 0.6378(5) 0.22570(13) 0.0202(12) Uani 1 1 d . . .
C27 C 0.70083(19) 0.6236(6) 0.21404(13) 0.0220(13) Uani 1 1 d . . .
C28 C 0.74071(19) 0.6950(6) 0.23291(14) 0.0256(13) Uani 1 1 d . . .
H28A H 0.7759 0.6876 0.2250 0.031 Uiso 1 1 calc R . .
C29 C 0.7300(2) 0.7764(6) 0.26290(14) 0.0275(13) Uani 1 1 d . . .
C30 C 0.67856(19) 0.7883(6) 0.27353(14) 0.0262(13) Uani 1 1 d . . .
H30A H 0.6708 0.8453 0.2937 0.031 Uiso 1 1 calc R . .
C31 C 0.63771(18) 0.7200(6) 0.25578(13) 0.0221(12) Uani 1 1 d . . .
C32 C 0.7146(2) 0.5312(6) 0.18234(14) 0.0328(14) Uani 1 1 d . . .
H32A H 0.6825 0.4895 0.1722 0.049 Uiso 1 1 calc R . .
H32B H 0.7381 0.4487 0.1890 0.049 Uiso 1 1 calc R . .
H32C H 0.7322 0.5955 0.1653 0.049 Uiso 1 1 calc R . .
C33 C 0.7744(2) 0.8466(7) 0.28351(16) 0.0391(15) Uani 1 1 d . . .
H33A H 0.7600 0.8990 0.3037 0.059 Uiso 1 1 calc R . .
H33B H 0.7933 0.9186 0.2689 0.059 Uiso 1 1 calc R . .
H33C H 0.7985 0.7675 0.2912 0.059 Uiso 1 1 calc R . .
C34 C 0.58191(18) 0.7297(7) 0.26833(15) 0.0353(15) Uani 1 1 d . . .
H34A H 0.5805 0.7908 0.2894 0.053 Uiso 1 1 calc R . .
H34B H 0.5688 0.6282 0.2733 0.053 Uiso 1 1 calc R . .
H34C H 0.5601 0.7763 0.2504 0.053 Uiso 1 1 calc R . .
C35 C 0.5984(2) 0.6292(6) 0.07445(15) 0.0342(15) Uani 1 1 d . . .
C36 C 0.5458(3) 0.6319(6) 0.06448(17) 0.0436(17) Uani 1 1 d . . .
H36A H 0.5193 0.6372 0.0818 0.052 Uiso 1 1 calc R . .
C37 C 0.5313(4) 0.6271(7) 0.0298(2) 0.066(2) Uani 1 1 d . . .
H37A H 0.4952 0.6313 0.0237 0.079 Uiso 1 1 calc R . .
C38 C 0.5685(5) 0.6163(9) 0.0041(2) 0.085(3) Uani 1 1 d . . .
H38A H 0.5584 0.6112 -0.0195 0.102 Uiso 1 1 calc R . .
C39 C 0.6211(4) 0.6131(10) 0.0134(2) 0.086(3) Uani 1 1 d . . .
H39A H 0.6470 0.6063 -0.0042 0.104 Uiso 1 1 calc R . .
C40 C 0.6370(3) 0.6197(8) 0.04833(18) 0.062(2) Uani 1 1 d . . .
H40A H 0.6731 0.6178 0.0542 0.074 Uiso 1 1 calc R . .

loop_
_atom_site_aniso_label
_atom_site_aniso_U_11
_atom_site_aniso_U_22
_atom_site_aniso_U_33
_atom_site_aniso_U_23
_atom_site_aniso_U_13
_atom_site_aniso_U_12
Ru1 0.0190(2) 0.0178(2) 0.0237(2) -0.0008(2) -0.0019(2) 0.00008(19)
Cl1 0.0240(7) 0.0271(7) 0.0342(9) -0.0038(7) -0.0005(7) 0.0050(6)
S1 0.0309(8) 0.0255(8) 0.0263(9) -0.0022(6) 0.0010(7) 0.0033(6)
O1 0.030(2) 0.034(2) 0.077(3) -0.006(2) -0.001(2) -0.001(2)
N1 0.031(3) 0.023(2) 0.023(3) -0.003(2) -0.006(2) 0.002(2)
N2 0.027(3) 0.023(2) 0.025(3) 0.004(2) -0.008(2) 0.000(2)
N3 0.010(2) 0.020(2) 0.033(3) 0.005(2) -0.001(2) -0.0001(18)
N4 0.016(2) 0.017(2) 0.036(3) 0.002(2) -0.002(2) 0.0007(19)
C1 0.026(3) 0.021(3) 0.028(3) 0.001(3) 0.004(3) 0.004(2)
C2 0.024(3) 0.032(3) 0.046(4) -0.010(3) 0.000(3) -0.002(3)
C3 0.029(3) 0.022(3) 0.022(3) -0.005(3) 0.001(3) 0.003(2)
C4 0.036(4) 0.032(3) 0.019(3) -0.005(3) 0.002(3) 0.006(3)
C5 0.037(4) 0.024(3) 0.022(3) -0.004(3) -0.006(3) 0.001(3)
C6 0.050(4) 0.054(4) 0.033(4) 0.005(3) -0.006(3) -0.001(3)
C7 0.043(4) 0.051(4) 0.039(4) 0.005(3) -0.013(3) 0.003(3)
C8 0.026(3) 0.027(3) 0.035(4) 0.003(3) 0.007(3) 0.002(3)
C9 0.024(3) 0.037(4) 0.038(4) 0.002(3) 0.004(3) 0.006(3)
C10 0.035(4) 0.049(4) 0.076(5) -0.015(4) -0.001(3) -0.011(3)
C14 0.013(2) 0.018(3) 0.029(3) -0.004(2) 0.004(3) 0.003(2)
C15 0.031(3) 0.027(3) 0.065(5) 0.020(3) -0.016(3) -0.009(3)
C16 0.027(3) 0.019(3) 0.044(4) 0.011(3) -0.010(3) -0.003(2)
C17 0.015(3) 0.018(3) 0.036(4) 0.005(3) 0.000(3) -0.004(2)
C18 0.038(4) 0.023(3) 0.033(4) -0.008(3) 0.005(3) -0.010(3)
C19 0.050(4) 0.041(4) 0.036(4) -0.007(3) -0.019(4) -0.014(3)
C20 0.033(4) 0.032(4) 0.066(5) 0.017(4) -0.029(4) -0.015(3)
C21 0.023(3) 0.030(3) 0.058(5) 0.011(3) -0.007(3) 0.001(3)
C22 0.020(3) 0.018(3) 0.035(4) 0.003(3) -0.003(3) -0.001(2)
C23 0.052(4) 0.034(4) 0.055(5) -0.017(3) 0.017(4) -0.009(3)
C24 0.062(5) 0.088(6) 0.097(7) 0.026(5) -0.053(5) -0.016(4)
C25 0.036(4) 0.033(3) 0.047(4) -0.002(3) 0.011(3) -0.006(3)
C26 0.014(3) 0.019(3) 0.028(3) 0.010(3) -0.005(2) 0.002(2)
C27 0.020(3) 0.023(3) 0.023(3) 0.004(2) -0.004(2) 0.003(2)
C28 0.016(3) 0.026(3) 0.035(4) 0.010(3) 0.003(3) 0.002(2)
C29 0.028(3) 0.029(3) 0.025(3) 0.010(3) -0.009(3) -0.007(3)
C30 0.029(3) 0.025(3) 0.025(3) -0.002(3) 0.004(3) 0.003(3)
C31 0.020(3) 0.019(3) 0.027(3) 0.003(3) 0.002(2) 0.002(2)
C32 0.024(3) 0.038(4) 0.037(4) 0.000(3) -0.003(3) 0.004(3)
C33 0.034(3) 0.044(4) 0.040(4) 0.000(3) -0.006(3) -0.010(3)
C34 0.021(3) 0.047(4) 0.037(4) -0.002(3) 0.009(3) 0.005(3)
C35 0.047(4) 0.023(3) 0.032(4) -0.004(3) 0.000(3) -0.004(3)
C36 0.065(5) 0.025(3) 0.041(4) -0.010(3) -0.012(4) 0.006(3)
C37 0.116(7) 0.041(4) 0.041(5) -0.005(4) -0.042(5) 0.000(4)
C38 0.166(10) 0.063(6) 0.026(5) 0.000(4) -0.017(6) -0.031(6)
C39 0.129(9) 0.090(7) 0.041(6) -0.008(5) 0.020(6) -0.030(6)
C40 0.083(6) 0.062(5) 0.040(5) -0.007(4) 0.020(4) -0.014(4)

loop_
_atom_type_symbol
_atom_type_description
_atom_type_scat_dispersion_real
_atom_type_scat_dispersion_imag
_atom_type_scat_source
C C 0.0033 0.0016 'International Tables Vol C Tables 4.2.6.8 and 6.1.1.4'
H H 0.0000 0.0000 'International Tables Vol C Tables 4.2.6.8 and 6.1.1.4'
N N 0.0061 0.0033 'International Tables Vol C Tables 4.2.6.8 and 6.1.1.4'
S S 0.1246 0.1234 'International Tables Vol C Tables 4.2.6.8 and 6.1.1.4'
Cl Cl 0.1484 0.1585 'International Tables Vol C Tables 4.2.6.8 and 6.1.1.4'
Ru Ru -1.2594 0.8363 'International Tables Vol C Tables 4.2.6.8 and 6.1.1.4'
O O 0.0106 0.0060 'International Tables Vol C Tables 4.2.6.8 and 6.1.1.4'

loop_
_geom_angle_atom_site_label_1
_geom_angle_atom_site_label_2
_geom_angle_atom_site_label_3
_geom_angle
C1 Ru1 C14 98.6(2)
C1 Ru1 C3 102.0(2)
C14 Ru1 C3 158.8(2)
C1 Ru1 S1 88.38(17)
C14 Ru1 S1 84.27(14)
C3 Ru1 S1 91.65(14)
C1 Ru1 Cl1 93.73(17)
C14 Ru1 Cl1 94.75(13)
C3 Ru1 Cl1 88.56(14)
S1 Ru1 Cl1 177.79(5)
C35 S1 Ru1 113.7(2)
C10 O1 C9 113.2(4)
C12 O2 C13 102.7(15)
C3 N1 C4 111.2(4)
C3 N1 C8 125.2(4)
C4 N1 C8 123.5(4)
C3 N2 C11 125.8(10)
C3 N2 C5 110.8(4)
C11 N2 C5 122.5(10)
C3 N2 C11A 123.2(8)
C11 N2 C11A 8.1(13)
C5 N2 C11A 126.0(8)
C14 N3 C17 125.6(4)
C14 N3 C15 113.9(4)
C17 N3 C15 120.3(4)
C14 N4 C26 128.2(4)
C14 N4 C16 113.5(4)
C26 N4 C16 116.6(4)
C2 C1 Ru1 131.0(4)
C2 C1 H1A 114.5
Ru1 C1 H1A 114.5
C1 C2 H2A 109.5
C1 C2 H2B 109.5
H2A C2 H2B 109.5
C1 C2 H2C 109.5
H2A C2 H2C 109.5
H2B C2 H2C 109.5
N2 C3 N1 104.4(4)
N2 C3 Ru1 123.2(4)
N1 C3 Ru1 131.8(4)
C5 C4 N1 106.2(5)
C5 C4 C6 130.6(5)
N1 C4 C6 123.1(5)
C4 C5 N2 107.4(5)
C4 C5 C7 130.0(5)
N2 C5 C7 122.6(5)
C4 C6 H6A 109.5
C4 C6 H6B 109.5
H6A C6 H6B 109.5
C4 C6 H6C 109.5
H6A C6 H6C 109.5
H6B C6 H6C 109.5
C5 C7 H7A 109.5
C5 C7 H7B 109.5
H7A C7 H7B 109.5
C5 C7 H7C 109.5
H7A C7 H7C 109.5
H7B C7 H7C 109.5
N1 C8 C9 112.8(4)
N1 C8 H8A 109.0
C9 C8 H8A 109.0
N1 C8 H8B 109.0
C9 C8 H8B 109.0
H8A C8 H8B 107.8
O1 C9 C8 106.4(4)
O1 C9 H9A 110.4
C8 C9 H9A 110.4
O1 C9 H9B 110.4
C8 C9 H9B 110.4
H9A C9 H9B 108.6
C13A O2A C12A 116.1(14)
O1 C10 H10A 109.5
O1 C10 H10B 109.5
H10A C10 H10B 109.5
O1 C10 H10C 109.5
H10A C10 H10C 109.5
H10B C10 H10C 109.5
N2 C11 C12 115.0(16)
N2 C11 H11A 108.5
C12 C11 H11A 108.5
N2 C11 H11B 108.5
C12 C11 H11B 108.5
H11A C11 H11B 107.5
C12A C11A N2 112.2(15)
C12A C11A H11C 109.2
N2 C11A H11C 109.2
C12A C11A H11D 109.2
N2 C11A H11D 109.2
H11C C11A H11D 107.9
O2 C12 C11 102.7(16)
O2 C12 H12A 111.2
C11 C12 H12A 111.2
O2 C12 H12B 111.2
C11 C12 H12B 111.2
H12A C12 H12B 109.1
C11A C12A O2A 112.1(16)
C11A C12A H12C 109.2
O2A C12A H12C 109.2
C11A C12A H12D 109.2
O2A C12A H12D 109.2
H12C C12A H12D 107.9
O2 C13 H13A 109.5
O2 C13 H13B 109.5
H13A C13 H13B 109.5
O2 C13 H13C 109.5
H13A C13 H13C 109.5
H13B C13 H13C 109.5
O2A C13A H13D 109.5
O2A C13A H13E 109.5
H13D C13A H13E 109.5
O2A C13A H13F 109.5
H13D C13A H13F 109.5
H13E C13A H13F 109.5
N3 C14 N4 106.8(4)
N3 C14 Ru1 121.9(4)
N4 C14 Ru1 130.5(4)
N3 C15 C16 102.1(4)
N3 C15 H15A 111.4
C16 C15 H15A 111.4
N3 C15 H15B 111.4
C16 C15 H15B 111.4
H15A C15 H15B 109.2
N4 C16 C15 103.4(4)
N4 C16 H16A 111.1
C15 C16 H16A 111.1
N4 C16 H16B 111.1
C15 C16 H16B 111.1
H16A C16 H16B 109.0
C22 C17 C18 119.9(5)
C22 C17 N3 120.3(5)
C18 C17 N3 119.4(5)
C19 C18 C17 118.2(5)
C19 C18 C23 120.6(5)
C17 C18 C23 121.2(5)
C20 C19 C18 121.8(6)
C20 C19 H19A 119.1
C18 C19 H19A 119.1
C21 C20 C19 118.5(5)
C21 C20 C24 121.6(7)
C19 C20 C24 119.9(7)
C20 C21 C22 122.1(6)
C20 C21 H21A 118.9
C22 C21 H21A 118.9
C21 C22 C17 119.1(5)
C21 C22 C25 119.7(5)
C17 C22 C25 121.2(5)
C18 C23 H23A 109.5
C18 C23 H23B 109.5
H23A C23 H23B 109.5
C18 C23 H23C 109.5
H23A C23 H23C 109.5
H23B C23 H23C 109.5
C20 C24 H24A 109.5
C20 C24 H24B 109.5
H24A C24 H24B 109.5
C20 C24 H24C 109.5
H24A C24 H24C 109.5
H24B C24 H24C 109.5
C22 C25 H25A 109.5
C22 C25 H25B 109.5
H25A C25 H25B 109.5
C22 C25 H25C 109.5
H25A C25 H25C 109.5
H25B C25 H25C 109.5
C27 C26 C31 121.2(5)
C27 C26 N4 119.8(5)
C31 C26 N4 118.5(4)
C26 C27 C28 118.3(5)
C26 C27 C32 122.0(5)
C28 C27 C32 119.7(4)
C29 C28 C27 121.6(5)
C29 C28 H28A 119.2
C27 C28 H28A 119.2
C30 C29 C28 118.3(5)
C30 C29 C33 121.5(5)
C28 C29 C33 120.2(5)
C29 C30 C31 122.3(5)
C29 C30 H30A 118.8
C31 C30 H30A 118.8
C30 C31 C26 118.3(4)
C30 C31 C34 121.8(5)
C26 C31 C34 120.0(5)
C27 C32 H32A 109.5
C27 C32 H32B 109.5
H32A C32 H32B 109.5
C27 C32 H32C 109.5
H32A C32 H32C 109.5
H32B C32 H32C 109.5
C29 C33 H33A 109.5
C29 C33 H33B 109.5
H33A C33 H33B 109.5
C29 C33 H33C 109.5
H33A C33 H33C 109.5
H33B C33 H33C 109.5
C31 C34 H34A 109.5
C31 C34 H34B 109.5
H34A C34 H34B 109.5
C31 C34 H34C 109.5
H34A C34 H34C 109.5
H34B C34 H34C 109.5
C36 C35 C40 118.3(6)
C36 C35 S1 123.5(5)
C40 C35 S1 118.1(5)
C37 C36 C35 121.4(7)
C37 C36 H36A 119.3
C35 C36 H36A 119.3
C38 C37 C36 120.8(8)
C38 C37 H37A 119.6
C36 C37 H37A 119.6
C37 C38 C39 118.9(8)
C37 C38 H38A 120.5
C39 C38 H38A 120.5
C38 C39 C40 121.5(8)
C38 C39 H39A 119.3
C40 C39 H39A 119.3
C39 C40 C35 119.1(8)
C39 C40 H40A 120.5
C35 C40 H40A 120.5

loop_
_geom_bond_atom_site_label_1
_geom_bond_atom_site_label_2
_geom_bond_distance
Ru1 C1 1.811(5)
Ru1 C14 2.070(5)
Ru1 C3 2.114(5)
Ru1 S1 2.3663(14)
Ru1 Cl1 2.4685(14)
S1 C35 1.760(6)
O1 C10 1.406(7)
O1 C9 1.413(6)
O2 C12 1.47(3)
O2 C13 1.49(2)
N1 C3 1.358(6)
N1 C4 1.403(7)
N1 C8 1.455(6)
N2 C3 1.357(6)
N2 C11 1.37(2)
N2 C5 1.397(6)
N2 C11A 1.551(18)
N3 C14 1.350(6)
N3 C17 1.432(6)
N3 C15 1.480(7)
N4 C14 1.351(6)
N4 C26 1.435(6)
N4 C16 1.470(6)
C1 C2 1.493(7)
C1 H1A 0.9500
C2 H2A 0.9800
C2 H2B 0.9800
C2 H2C 0.9800
C4 C5 1.335(7)
C4 C6 1.485(8)
C5 C7 1.503(7)
C6 H6A 0.9800
C6 H6B 0.9800
C6 H6C 0.9800
C7 H7A 0.9800
C7 H7B 0.9800
C7 H7C 0.9800
C8 C9 1.511(7)
C8 H8A 0.9900
C8 H8B 0.9900
C9 H9A 0.9900
C9 H9B 0.9900
O2A C13A 1.37(2)
O2A C12A 1.41(2)
C10 H10A 0.9800
C10 H10B 0.9800
C10 H10C 0.9800
C11 C12 1.73(4)
C11 H11A 0.9900
C11 H11B 0.9900
C11A C12A 1.39(3)
C11A H11C 0.9900
C11A H11D 0.9900
C12 H12A 0.9900
C12 H12B 0.9900
C12A H12C 0.9900
C12A H12D 0.9900
C13 H13A 0.9800
C13 H13B 0.9800
C13 H13C 0.9800
C13A H13D 0.9800
C13A H13E 0.9800
C13A H13F 0.9800
C15 C16 1.513(7)
C15 H15A 0.9900
C15 H15B 0.9900
C16 H16A 0.9900
C16 H16B 0.9900
C17 C22 1.398(7)
C17 C18 1.401(7)
C18 C19 1.396(8)
C18 C23 1.515(8)
C19 C20 1.382(9)
C19 H19A 0.9500
C20 C21 1.368(8)
C20 C24 1.540(8)
C21 C22 1.379(7)
C21 H21A 0.9500
C22 C25 1.510(8)
C23 H23A 0.9800
C23 H23B 0.9800
C23 H23C 0.9800
C24 H24A 0.9800
C24 H24B 0.9800
C24 H24C 0.9800
C25 H25A 0.9800
C25 H25B 0.9800
C25 H25C 0.9800
C26 C27 1.389(7)
C26 C31 1.405(7)
C27 C28 1.403(7)
C27 C32 1.515(7)
C28 C29 1.392(7)
C28 H28A 0.9500
C29 C30 1.379(7)
C29 C33 1.519(7)
C30 C31 1.387(7)
C30 H30A 0.9500
C31 C34 1.507(6)
C32 H32A 0.9800
C32 H32B 0.9800
C32 H32C 0.9800
C33 H33A 0.9800
C33 H33B 0.9800
C33 H33C 0.9800
C34 H34A 0.9800
C34 H34B 0.9800
C34 H34C 0.9800
C35 C36 1.397(8)
C35 C40 1.413(8)
C36 C37 1.392(9)
C36 H36A 0.9500
C37 C38 1.375(11)
C37 H37A 0.9500
C38 C39 1.391(12)
C38 H38A 0.9500
C39 C40 1.411(10)
C39 H39A 0.9500
C40 H40A 0.9500

loop_
_geom_torsion_atom_site_label_1
_geom_torsion_atom_site_label_2
_geom_torsion_atom_site_label_3
_geom_torsion_atom_site_label_4
_geom_torsion
C1 Ru1 S1 C35 -125.7(3)
C14 Ru1 S1 C35 135.5(3)
C3 Ru1 S1 C35 -23.7(3)
Cl1 Ru1 S1 C35 71.9(13)
C14 Ru1 C1 C2 -98.9(5)
C3 Ru1 C1 C2 85.8(5)
S1 Ru1 C1 C2 177.1(5)
Cl1 Ru1 C1 C2 -3.5(5)
C11 N2 C3 N1 169.7(12)
C5 N2 C3 N1 0.9(6)
C11A N2 C3 N1 179.1(9)
C11 N2 C3 Ru1 -2.2(13)
C5 N2 C3 Ru1 -171.1(3)
C11A N2 C3 Ru1 7.1(10)
C4 N1 C3 N2 -0.4(5)
C8 N1 C3 N2 -177.1(4)
C4 N1 C3 Ru1 170.6(4)
C8 N1 C3 Ru1 -6.1(7)
C1 Ru1 C3 N2 -155.1(4)
C14 Ru1 C3 N2 37.9(8)
S1 Ru1 C3 N2 116.2(4)
Cl1 Ru1 C3 N2 -61.6(4)
C1 Ru1 C3 N1 35.4(5)
C14 Ru1 C3 N1 -131.6(5)
S1 Ru1 C3 N1 -53.3(5)
Cl1 Ru1 C3 N1 128.9(5)
C3 N1 C4 C5 -0.3(6)
C8 N1 C4 C5 176.5(5)
C3 N1 C4 C6 177.6(5)
C8 N1 C4 C6 -5.6(8)
N1 C4 C5 N2 0.8(6)
C6 C4 C5 N2 -176.9(6)
N1 C4 C5 C7 179.8(5)
C6 C4 C5 C7 2.1(10)
C3 N2 C5 C4 -1.0(6)
C11 N2 C5 C4 -170.4(12)
C11A N2 C5 C4 -179.2(9)
C3 N2 C5 C7 179.9(5)
C11 N2 C5 C7 10.5(13)
C11A N2 C5 C7 1.7(11)
C3 N1 C8 C9 -103.3(6)
C4 N1 C8 C9 80.4(6)
C10 O1 C9 C8 173.7(5)
N1 C8 C9 O1 177.5(4)
C3 N2 C11 C12 104.8(15)
C5 N2 C11 C12 -87.6(18)
C11A N2 C11 C12 31(10)
C3 N2 C11A C12A 113.5(14)
C11 N2 C11A C12A -135(11)
C5 N2 C11A C12A -68.6(18)
C13 O2 C12 C11 179.1(15)
N2 C11 C12 O2 95(2)
N2 C11A C12A O2A 117.3(18)
C13A O2A C12A C11A 177.4(15)
C17 N3 C14 N4 178.1(4)
C15 N3 C14 N4 3.6(6)
C17 N3 C14 Ru1 -11.2(7)
C15 N3 C14 Ru1 174.3(4)
C26 N4 C14 N3 -163.9(5)
C16 N4 C14 N3 0.4(6)
C26 N4 C14 Ru1 26.4(8)
C16 N4 C14 Ru1 -169.3(4)
C1 Ru1 C14 N3 -176.6(4)
C3 Ru1 C14 N3 -9.4(8)
S1 Ru1 C14 N3 -89.1(4)
Cl1 Ru1 C14 N3 88.9(4)
C1 Ru1 C14 N4 -8.2(5)
C3 Ru1 C14 N4 158.9(5)
S1 Ru1 C14 N4 79.2(4)
Cl1 Ru1 C14 N4 -102.7(4)
C14 N3 C15 C16 -5.8(6)
C17 N3 C15 C16 179.4(5)
C14 N4 C16 C15 -3.9(6)
C26 N4 C16 C15 162.4(5)
N3 C15 C16 N4 5.3(6)
C14 N3 C17 C22 -86.1(6)
C15 N3 C17 C22 88.0(6)
C14 N3 C17 C18 100.9(6)
C15 N3 C17 C18 -84.9(6)
C22 C17 C18 C19 6.7(8)
N3 C17 C18 C19 179.7(5)
C22 C17 C18 C23 -170.3(5)
N3 C17 C18 C23 2.7(7)
C17 C18 C19 C20 -2.6(9)
C23 C18 C19 C20 174.4(5)
C18 C19 C20 C21 -2.2(9)
C18 C19 C20 C24 177.8(6)
C19 C20 C21 C22 3.0(9)
C24 C20 C21 C22 -177.0(5)
C20 C21 C22 C17 1.1(8)
C20 C21 C22 C25 -176.7(5)
C18 C17 C22 C21 -6.0(8)
N3 C17 C22 C21 -179.0(4)
C18 C17 C22 C25 171.8(5)
N3 C17 C22 C25 -1.2(7)
C14 N4 C26 C27 -106.8(6)
C16 N4 C26 C27 89.4(6)
C14 N4 C26 C31 81.0(7)
C16 N4 C26 C31 -82.8(6)
C31 C26 C27 C28 -0.6(7)
N4 C26 C27 C28 -172.6(4)
C31 C26 C27 C32 178.0(5)
N4 C26 C27 C32 6.0(7)
C26 C27 C28 C29 1.0(7)
C32 C27 C28 C29 -177.6(5)
C27 C28 C29 C30 -1.3(8)
C27 C28 C29 C33 177.4(5)
C28 C29 C30 C31 1.2(8)
C33 C29 C30 C31 -177.5(5)
C29 C30 C31 C26 -0.8(8)
C29 C30 C31 C34 177.9(5)
C27 C26 C31 C30 0.5(7)
N4 C26 C31 C30 172.6(4)
C27 C26 C31 C34 -178.3(5)
N4 C26 C31 C34 -6.2(7)
Ru1 S1 C35 C36 -40.1(5)
Ru1 S1 C35 C40 143.6(4)
C40 C35 C36 C37 -0.7(9)
S1 C35 C36 C37 -177.0(5)
C35 C36 C37 C38 1.3(10)
C36 C37 C38 C39 -1.2(12)
C37 C38 C39 C40 0.4(13)
C38 C39 C40 C35 0.2(12)
C36 C35 C40 C39 -0.1(10)
S1 C35 C40 C39 176.4(6)

loop_
_platon_squeeze_void_nr
_platon_squeeze_void_average_x
_platon_squeeze_void_average_y
_platon_squeeze_void_average_z
_platon_squeeze_void_volume
_platon_squeeze_void_count_electrons
_platon_squeeze_void_content
1 0.250 -0.021 0.036 385 68 ' '
2 0.750 -0.002 -0.036 385 68 ' '
3 0.750 -0.026 0.464 386 68 ' '
4 0.250 -0.012 0.536 384 68 ' '
5 0.223 0.072 0.174 7 1 ' '
6 0.723 0.072 0.326 6 1 ' '
7 0.223 0.428 0.674 7 1 ' '
8 0.723 0.428 0.826 7 1 ' '
9 0.277 0.572 0.174 7 1 ' '
10 0.777 0.572 0.326 6 1 ' '
11 0.277 0.928 0.674 7 1 ' '
12 0.777 0.928 0.826 7 1 ' '
